data_4133111
loop_
_publ_author_name
'Yonezawa, Hirotaka'
'Tashiro, Shohei'
'Shiraogawa, Takafumi'
'Ehara, Masahiro'
'Shimada, Rintaro'
'Ozawa, Takeaki'
'Shionoya, Mitsuhiko'

_publ_section_title
;
 Preferential Photoreaction in a Porous Crystal, Metal-Macrocycle
 Framework: Pd<sup>II</sup>-Mediated Olefin Migration over [2+2]
 Cycloaddition.
;
_journal_issue 48
_journal_name_full 'Journal of the American Chemical Society'
_journal_page_first 16610
_journal_page_last 16614
_journal_paper_doi 10.1021/jacs.8b08534
_journal_volume 140
_journal_year 2018
_chemical_formula_moiety 'C98.38 H114.46 Cl12 N16.83 O6 Pd6'
_chemical_formula_sum 'C98.38 H114.46 Cl12 N16.83 O6 Pd6'
_chemical_formula_weight 2692.57
_space_group_crystal_system monoclinic
_space_group_IT_number 14
_space_group_name_Hall '-P 2ybc'
_space_group_name_H-M_alt 'P 1 21/c 1'
_atom_sites_solution_hydrogens geom
_atom_sites_solution_primary direct
_atom_sites_solution_secondary difmap
_cell_angle_alpha 90.0000
_cell_angle_beta 90.9770(10)
_cell_angle_gamma 90.0000
_cell_formula_units_Z 4
_cell_length_a 19.5974(2)
_cell_length_b 51.9761(6)
_cell_length_c 14.24210(14)
_cell_measurement_reflns_used 65414
_cell_measurement_temperature 93
_cell_measurement_theta_max 28.39
_cell_measurement_theta_min 1.97
_cell_volume 14504.8(3)
_computing_cell_refinement 'CrysAlisPro 1.171.39.9g (Rigaku OD, 2015)'
_computing_data_collection 'CrysAlisPro 1.171.39.9g (Rigaku OD, 2015)'
_computing_data_reduction 'CrysAlisPro 1.171.39.9g (Rigaku OD, 2015)'
_computing_molecular_graphics 'CrystalStructure 4.2.5'
_computing_publication_material 'CrystalStructure 4.2.5 (Rigaku, 2017)'
_computing_structure_refinement 'SHELXL Version 2018/3 (Sheldrick, 2008)'
_computing_structure_solution 'SHELXS Version 2013/1 (Sheldrick, 2008)'
_diffrn_ambient_temperature 93
_diffrn_detector_area_resol_mean 5.811
_diffrn_measured_fraction_theta_full 0.998
_diffrn_measured_fraction_theta_max 0.953
_diffrn_measurement_device_type 'Rigaku XtaLAB P200'
_diffrn_measurement_method \w
_diffrn_radiation_type 'Mo K\a'
_diffrn_radiation_wavelength 0.71073
_diffrn_reflns_av_R_equivalents 0.0276
_diffrn_reflns_Laue_measured_fraction_full 0.998
_diffrn_reflns_Laue_measured_fraction_max 0.953
_diffrn_reflns_limit_h_max 26
_diffrn_reflns_limit_h_min -25
_diffrn_reflns_limit_k_max 69
_diffrn_reflns_limit_k_min -58
_diffrn_reflns_limit_l_max 19
_diffrn_reflns_limit_l_min -18
_diffrn_reflns_number 115408
_diffrn_reflns_point_group_measured_fraction_full 0.998
_diffrn_reflns_point_group_measured_fraction_max 0.953
_diffrn_reflns_theta_full 25.242
_diffrn_reflns_theta_max 28.633
_diffrn_reflns_theta_min 2.534
_diffrn_standards_number 0
_exptl_absorpt_coefficient_mu 0.994
_exptl_absorpt_correction_type none
_exptl_crystal_colour yellow
_exptl_crystal_density_diffrn 1.233
_exptl_crystal_density_method 'not measured'
_exptl_crystal_description platelet
_exptl_crystal_F_000 5402.20
_exptl_crystal_size_max 0.380
_exptl_crystal_size_mid 0.220
_exptl_crystal_size_min 0.100
_refine_diff_density_max 2.76
_refine_diff_density_min -3.40
_refine_ls_extinction_method none
_refine_ls_goodness_of_fit_ref 1.161
_refine_ls_hydrogen_treatment constr
_refine_ls_number_parameters 1238
_refine_ls_number_reflns 35475
_refine_ls_number_restraints 299
_refine_ls_R_factor_all 0.1065
_refine_ls_R_factor_gt 0.0948
_refine_ls_shift/su_max 0.002
_refine_ls_structure_factor_coef Fsqd
_refine_ls_weighting_details 'w = 1/[\s^2^(Fo^2^)+(0.0454P)^2^+179.6339P] where P=(Fo^2^+2Fc^2^)/3'
_refine_ls_weighting_scheme calc
_refine_ls_wR_factor_gt 0.2199
_refine_ls_wR_factor_ref 0.2259
_reflns_Friedel_coverage 0.000
_reflns_number_gt 30042
_reflns_number_total 35475
_reflns_threshold_expression F^2^>2.0\s(F^2^)
_cod_data_source_file ja8b08534_si_004.cif
_cod_data_source_block 1@MMF
_cod_database_code 4133111

loop_
_space_group_symop_id
_space_group_symop_operation_xyz
1 +X,+Y,+Z
2 -X,1/2+Y,1/2-Z
3 -X,-Y,-Z
4 +X,-1/2-Y,-1/2+Z

loop_
_atom_site_label
_atom_site_type_symbol
_atom_site_fract_x
_atom_site_fract_y
_atom_site_fract_z
_atom_site_U_iso_or_equiv
_atom_site_adp_type
_atom_site_occupancy
_atom_site_site_symmetry_order
_atom_site_calc_flag
_atom_site_refinement_flags_posn
_atom_site_refinement_flags_adp
_atom_site_refinement_flags_occupancy
_atom_site_disorder_assembly
_atom_site_disorder_group
Pd1 Pd 1.02885(3) 0.48527(2) 0.82846(4) 0.03179(13) Uani 1 1 d . . . . .
Pd2 Pd 0.58060(2) 0.48757(2) 1.01263(3) 0.02476(11) Uani 1 1 d . . . . .
Pd3 Pd 0.71330(3) 0.52087(2) 0.40329(3) 0.03308(13) Uani 1 1 d . . . . .
Pd4 Pd 0.56736(3) 0.57675(2) 0.71723(4) 0.03420(13) Uani 1 1 d . . . . .
Pd5 Pd 0.66477(8) 0.74596(2) 0.77443(9) 0.1054(5) Uani 1 1 d . . . . .
Pd6 Pd 0.80842(4) 0.66257(2) 1.23924(6) 0.05123(18) Uani 1 1 d . . . . .
Cl1 Cl 1.12149(9) 0.50155(4) 0.75034(13) 0.0382(4) Uani 1 1 d . . . . .
Cl2 Cl 0.99983(10) 0.52513(4) 0.88563(13) 0.0410(4) Uani 1 1 d . . . . .
Cl3 Cl 0.57616(8) 0.49154(4) 1.17366(10) 0.0309(3) Uani 1 1 d . . . . .
Cl4 Cl 0.58019(8) 0.53163(4) 0.98779(10) 0.0295(3) Uani 1 1 d . . . . .
Cl6 Cl 0.79231(10) 0.55254(5) 0.43592(13) 0.0450(5) Uani 1 1 d . . . . .
Cl5 Cl 0.62804(10) 0.54993(4) 0.37302(14) 0.0436(4) Uani 1 1 d . . . . .
Cl7 Cl 0.47310(10) 0.58550(4) 0.80541(12) 0.0398(4) Uani 1 1 d . . . . .
Cl8 Cl 0.50611(11) 0.57573(5) 0.57802(13) 0.0464(5) Uani 1 1 d . . . . .
Cl10 Cl 0.6622(3) 0.78510(7) 0.8499(3) 0.151(3) Uani 1 1 d . . . . .
Cl9 Cl 0.5463(3) 0.74114(13) 0.7728(4) 0.151(2) Uani 1 1 d . . . . .
Cl12 Cl 0.91729(14) 0.64959(5) 1.2773(2) 0.0717(8) Uani 1 1 d . . . . .
Cl11 Cl 0.84634(16) 0.70283(5) 1.1982(2) 0.0741(8) Uani 1 1 d . . . . .
O1W O 0.5778(7) 0.7082(3) 0.5434(10) 0.143(5) Uiso 1 1 d . . . . .
O3W O 0.9814(12) 0.6863(5) 1.0390(16) 0.246(10) Uiso 1 1 d . . . . .
O4W O 0.5116(13) 0.6575(5) 0.9480(18) 0.261(10) Uiso 1 1 d . . . . .
O5W O 0.4507(14) 0.6612(5) 0.555(2) 0.295(12) Uiso 1 1 d . . . . .
O6W O 1.0062(15) 0.7089(5) 0.362(2) 0.303(13) Uiso 1 1 d . . . . .
N1 N 1.0472(3) 0.44824(13) 0.7835(5) 0.0365(14) Uani 1 1 d . . . . .
H1 H 1.095587 0.444430 0.801916 0.044 Uiso 1 1 calc R U . . .
N1S N 0.8320(3) 0.55245(14) 1.0909(5) 0.0440(16) Uiso 1 1 d D . . . .
N2 N 0.9497(3) 0.46906(13) 0.8990(4) 0.0337(13) Uani 1 1 d . . . . .
H2 H 0.951163 0.475370 0.965353 0.040 Uiso 1 1 calc R U . . .
N2S N 0.8963(8) 0.6394(2) 0.8812(11) 0.110(5) Uiso 0.910(18) 1 d D . P . .
N3 N 0.5865(3) 0.44827(12) 1.0237(3) 0.0270(12) Uani 1 1 d . . . . .
H3 H 0.551321 0.443319 1.070458 0.032 Uiso 1 1 calc R U . . .
N3S N 0.7404(10) 0.4045(4) 0.6753(13) 0.112(7) Uiso 0.78(2) 1 d D . P . .
N4 N 0.5719(3) 0.48084(12) 0.8721(3) 0.0266(12) Uani 1 1 d . . . . .
H4 H 0.534338 0.492038 0.846802 0.032 Uiso 1 1 calc R U . . .
N6 N 0.7830(3) 0.49326(14) 0.4341(4) 0.0359(12) Uani 1 1 d . U . . .
H6 H 0.827403 0.498221 0.405551 0.043 Uiso 1 1 calc R U . . .
N5 N 0.6528(3) 0.49064(13) 0.3668(4) 0.0333(11) Uani 1 1 d . U . . .
H5 H 0.638327 0.494075 0.300313 0.040 Uiso 1 1 calc R U . . .
N7 N 0.6279(3) 0.57589(12) 0.8367(4) 0.0319(13) Uani 1 1 d D . . . .
H7 H 0.604894 0.564640 0.883582 0.038 Uiso 1 1 calc R U . . .
N8 N 0.6573(3) 0.56998(14) 0.6482(4) 0.0412(16) Uani 1 1 d D . . . .
H8 H 0.648796 0.554998 0.605480 0.049 Uiso 1 1 calc R U . . .
N9 N 0.6740(6) 0.7121(2) 0.7072(8) 0.092(4) Uani 1 1 d D . . . .
H9 H 0.638508 0.710985 0.656088 0.111 Uiso 1 1 calc R U . . .
N10 N 0.7658(8) 0.74703(18) 0.7689(8) 0.116(6) Uani 1 1 d D . . . .
H10 H 0.776670 0.764151 0.740823 0.139 Uiso 1 1 calc R U . . .
N11 N 0.7089(4) 0.67131(13) 1.2091(5) 0.0470(14) Uani 1 1 d D U . . .
H11 H 0.700509 0.689247 1.231606 0.056 Uiso 1 1 calc R U . . .
N12 N 0.7700(4) 0.62942(13) 1.2904(5) 0.0441(13) Uani 1 1 d D U . . .
H12 H 0.792399 0.626905 1.353334 0.053 Uiso 1 1 calc R U . . .
N6S N 1.0136(17) 0.6159(7) 0.459(2) 0.166(15) Uiso 0.56(2) 1 d D . P . .
C1 C 1.0055(4) 0.43076(17) 0.8388(7) 0.0445(19) Uani 1 1 d . . . . .
C1S C 0.7853(4) 0.54300(15) 1.1203(5) 0.0369(16) Uiso 1 1 d D . . . .
C1T C 0.7238(4) 0.53069(15) 1.1578(5) 0.0380(16) Uiso 1 1 d D . . . .
H1A H 0.737009 0.515457 1.194317 0.046 Uiso 1 1 calc R U . . .
H1B H 0.693479 0.525549 1.105642 0.046 Uiso 1 1 calc R U . . .
H1C H 0.699993 0.542871 1.198258 0.046 Uiso 1 1 calc R U . . .
C2 C 1.0145(5) 0.4040(2) 0.8345(8) 0.060(3) Uani 1 1 d . . . . .
H2A H 1.045136 0.396665 0.790944 0.072 Uiso 1 1 calc R U . . .
C2S C 0.9077(7) 0.6181(2) 0.8823(10) 0.073(4) Uiso 0.910(18) 1 d D . P . .
C2T C 0.9192(7) 0.5903(2) 0.8917(10) 0.075(4) Uiso 0.910(18) 1 d D . P . .
H2B H 0.968343 0.586890 0.895427 0.090 Uiso 0.910(18) 1 calc R U P . .
H2C H 0.899374 0.581425 0.837025 0.090 Uiso 0.910(18) 1 calc R U P . .
H2D H 0.897573 0.584075 0.948905 0.090 Uiso 0.910(18) 1 calc R U P . .
C3 C 0.9785(6) 0.3886(2) 0.8940(10) 0.078(4) Uani 1 1 d . . . . .
H3A H 0.983628 0.370423 0.890427 0.093 Uiso 1 1 calc R U . . .
C3S C 0.6942(12) 0.3981(5) 0.6354(17) 0.121(9) Uiso 0.78(2) 1 d D . P . .
C3T C 0.6368(15) 0.3880(7) 0.574(2) 0.211(17) Uiso 0.78(2) 1 d D . P . .
H3B H 0.654124 0.384361 0.510903 0.253 Uiso 0.78(2) 1 calc R U P . .
H3C H 0.600630 0.401013 0.568947 0.253 Uiso 0.78(2) 1 calc R U P . .
H3D H 0.618464 0.372241 0.600965 0.253 Uiso 0.78(2) 1 calc R U P . .
C4 C 0.9348(5) 0.3991(2) 0.9593(10) 0.072(3) Uani 1 1 d . . . . .
H4A H 0.911518 0.388070 1.001427 0.087 Uiso 1 1 calc R U . . .
C5 C 0.9248(4) 0.4254(2) 0.9636(7) 0.053(2) Uani 1 1 d . . . . .
H5A H 0.894300 0.432748 1.007251 0.064 Uiso 1 1 calc R U . . .
C6 C 0.9623(4) 0.44120(17) 0.8992(6) 0.0428(19) Uani 1 1 d . . . . .
C7 C 0.8825(4) 0.47707(17) 0.8540(5) 0.0379(17) Uani 1 1 d . . . . .
H7A H 0.880077 0.496086 0.852421 0.045 Uiso 1 1 calc R U . . .
H7B H 0.880743 0.470801 0.788375 0.045 Uiso 1 1 calc R U . . .
C8 C 0.8221(4) 0.46686(17) 0.9051(5) 0.0376(17) Uani 1 1 d . . . . .
C9 C 0.7856(4) 0.44571(17) 0.8719(5) 0.0383(17) Uani 1 1 d . . . . .
H9A H 0.798166 0.437885 0.814422 0.046 Uiso 1 1 calc R U . . .
C10 C 0.7311(3) 0.43582(16) 0.9214(5) 0.0346(16) Uani 1 1 d . . . . .
H10A H 0.706933 0.421303 0.897577 0.041 Uiso 1 1 calc R U . . .
C11 C 0.7114(3) 0.44693(16) 1.0054(5) 0.0329(16) Uani 1 1 d . . . . .
C12 C 0.7493(4) 0.46786(16) 1.0400(5) 0.0347(16) Uani 1 1 d . . . . .
H12A H 0.737802 0.475442 1.098348 0.042 Uiso 1 1 calc R U . . .
C13 C 0.8029(3) 0.47745(16) 0.9901(5) 0.0341(15) Uani 1 1 d . . . . .
H13 H 0.827680 0.491759 1.014427 0.041 Uiso 1 1 calc R U . . .
C14 C 0.6516(4) 0.43713(16) 1.0597(5) 0.0349(16) Uani 1 1 d . . . . .
H14A H 0.649649 0.418147 1.054883 0.042 Uiso 1 1 calc R U . . .
H14B H 0.657867 0.441670 1.126856 0.042 Uiso 1 1 calc R U . . .
C15 C 0.5626(3) 0.43736(15) 0.9336(5) 0.0308(15) Uani 1 1 d . . . . .
C16 C 0.5482(4) 0.41162(17) 0.9235(5) 0.0388(17) Uani 1 1 d . . . . .
H16 H 0.557667 0.400008 0.973577 0.047 Uiso 1 1 calc R U . . .
C17 C 0.5193(5) 0.40257(18) 0.8388(6) 0.048(2) Uani 1 1 d . . . . .
H17 H 0.510260 0.384747 0.830504 0.057 Uiso 1 1 calc R U . . .
C18 C 0.5041(4) 0.41977(18) 0.7679(5) 0.044(2) Uani 1 1 d . . . . .
H18 H 0.482543 0.413794 0.711769 0.053 Uiso 1 1 calc R U . . .
C19 C 0.5197(4) 0.44559(17) 0.7771(5) 0.0354(16) Uani 1 1 d . . . . .
H19 H 0.509303 0.457277 0.727641 0.042 Uiso 1 1 calc R U . . .
C20 C 0.5508(3) 0.45425(15) 0.8594(4) 0.0290(14) Uani 1 1 d . . . . .
C21 C 0.6366(3) 0.48824(15) 0.8226(4) 0.0286(14) Uani 1 1 d . . . . .
H21A H 0.650491 0.505739 0.842603 0.034 Uiso 1 1 calc R U . . .
H21B H 0.673503 0.476189 0.841363 0.034 Uiso 1 1 calc R U . . .
C22 C 0.6276(3) 0.48772(15) 0.7174(4) 0.0285(14) Uani 1 1 d . . . . .
C23 C 0.6419(3) 0.46524(16) 0.6657(4) 0.0328(16) Uani 1 1 d . . . . .
H23 H 0.660749 0.450434 0.695462 0.039 Uiso 1 1 calc R U . . .
C24 C 0.6275(4) 0.46546(17) 0.5684(5) 0.0377(17) Uani 1 1 d . . . . .
H24 H 0.636898 0.450507 0.532488 0.045 Uiso 1 1 calc R U . . .
C25 C 0.6001(3) 0.48674(16) 0.5238(4) 0.0322(16) Uani 1 1 d . . . . .
C26 C 0.5855(4) 0.50843(16) 0.5752(5) 0.0342(16) Uani 1 1 d . . . . .
H26 H 0.567198 0.523251 0.544859 0.041 Uiso 1 1 calc R U . . .
C27 C 0.5975(3) 0.50852(15) 0.6716(4) 0.0317(15) Uani 1 1 d . . . . .
H27 H 0.584918 0.523193 0.707060 0.038 Uiso 1 1 calc R U . . .
C28 C 0.5870(4) 0.48699(18) 0.4190(5) 0.0370(17) Uani 1 1 d . . . . .
H28A H 0.565524 0.470561 0.399514 0.044 Uiso 1 1 calc R U . . .
H28B H 0.555093 0.501124 0.402727 0.044 Uiso 1 1 calc R U . . .
C29 C 0.6944(4) 0.46691(17) 0.3627(4) 0.0346(11) Uani 1 1 d . U . . .
C30 C 0.6684(4) 0.44415(17) 0.3248(5) 0.0411(13) Uani 1 1 d . U . . .
H30 H 0.621872 0.443082 0.305260 0.049 Uiso 1 1 calc R U . . .
C31 C 0.7097(4) 0.42385(19) 0.3164(6) 0.0465(14) Uani 1 1 d . U . . .
H31 H 0.692140 0.408227 0.291061 0.056 Uiso 1 1 calc R U . . .
C32 C 0.7789(5) 0.4253(2) 0.3445(6) 0.0509(14) Uani 1 1 d . U . . .
H32 H 0.807916 0.410810 0.337421 0.061 Uiso 1 1 calc R U . . .
C33 C 0.8044(4) 0.44771(19) 0.3821(5) 0.0452(13) Uani 1 1 d . U . . .
H33 H 0.850743 0.449394 0.401673 0.054 Uiso 1 1 calc R U . . .
C34 C 0.7589(3) 0.46739(16) 0.3896(4) 0.0334(11) Uani 1 1 d . U . . .
C35 C 0.7929(4) 0.49194(19) 0.5399(5) 0.043(2) Uani 1 1 d . . . . .
H35A H 0.794352 0.509711 0.564858 0.051 Uiso 1 1 calc R U . . .
H35B H 0.752705 0.483316 0.566878 0.051 Uiso 1 1 calc R U . . .
C36 C 0.8556(4) 0.47815(19) 0.5728(5) 0.0415(19) Uani 1 1 d . . . . .
C37 C 0.8564(4) 0.4531(2) 0.6040(6) 0.047(2) Uani 1 1 d . . . . .
H37 H 0.815132 0.443460 0.603884 0.056 Uiso 1 1 calc R U . . .
C38 C 0.9171(4) 0.44151(19) 0.6361(6) 0.046(2) Uani 1 1 d . . . . .
H38 H 0.916866 0.424082 0.656182 0.055 Uiso 1 1 calc R U . . .
C39 C 0.9775(4) 0.45541(18) 0.6385(5) 0.0398(18) Uani 1 1 d . . . . .
C40 C 0.9774(4) 0.48072(19) 0.6078(5) 0.046(2) Uani 1 1 d . . . . .
H40 H 1.018569 0.490370 0.608903 0.055 Uiso 1 1 calc R U . . .
C41 C 0.9174(4) 0.4919(2) 0.5755(5) 0.047(2) Uani 1 1 d . . . . .
H41 H 0.917885 0.509314 0.554760 0.057 Uiso 1 1 calc R U . . .
C42 C 1.0424(4) 0.4441(2) 0.6787(6) 0.048(2) Uani 1 1 d . . . . .
H42A H 1.082116 0.452247 0.648513 0.058 Uiso 1 1 calc R U . . .
H42B H 1.043801 0.425433 0.664998 0.058 Uiso 1 1 calc R U . . .
C43 C 0.6922(3) 0.56362(15) 0.8121(5) 0.0315(15) Uani 1 1 d D . . . .
C44 C 0.7372(4) 0.55421(15) 0.8813(5) 0.0367(16) Uani 1 1 d . . . . .
H44 H 0.726263 0.555517 0.945790 0.044 Uiso 1 1 calc R U . . .
C45 C 0.7979(4) 0.54301(17) 0.8547(6) 0.0428(18) Uani 1 1 d . . . . .
H45 H 0.828620 0.536244 0.900627 0.051 Uiso 1 1 calc R U . . .
C46 C 0.8133(4) 0.54175(19) 0.7599(6) 0.047(2) Uani 1 1 d . . . . .
H46 H 0.855332 0.534266 0.741855 0.057 Uiso 1 1 calc R U . . .
C47 C 0.7701(4) 0.55090(19) 0.6925(5) 0.047(2) Uani 1 1 d . . . . .
H47 H 0.782112 0.549980 0.628239 0.056 Uiso 1 1 calc R U . . .
C48 C 0.7082(4) 0.56166(17) 0.7180(5) 0.0376(17) Uani 1 1 d D . . . .
C49 C 0.6807(5) 0.59178(17) 0.5877(5) 0.047(2) Uani 1 1 d D . . . .
H49A H 0.651415 0.592685 0.530454 0.057 Uiso 1 1 calc R U . . .
H49B H 0.728101 0.588500 0.568005 0.057 Uiso 1 1 calc R U . . .
C50 C 0.6778(5) 0.61714(18) 0.6389(6) 0.050(2) Uani 1 1 d D . . . .
C51 C 0.6173(6) 0.6311(2) 0.6369(6) 0.058(2) Uani 1 1 d . . . . .
H51 H 0.578890 0.624529 0.603245 0.069 Uiso 1 1 calc R U . . .
C52 C 0.6121(6) 0.6544(2) 0.6827(7) 0.064(3) Uani 1 1 d . . . . .
H52 H 0.570224 0.663537 0.680990 0.077 Uiso 1 1 calc R U . . .
C53 C 0.6675(6) 0.6643(2) 0.7308(7) 0.062(3) Uani 1 1 d D . . . .
C54 C 0.7287(6) 0.6505(2) 0.7338(7) 0.062(3) Uani 1 1 d . . . . .
H54 H 0.767025 0.657116 0.767694 0.075 Uiso 1 1 calc R U . . .
C55 C 0.7330(5) 0.6273(2) 0.6872(6) 0.055(2) Uani 1 1 d . . . . .
H55 H 0.774975 0.618204 0.688397 0.066 Uiso 1 1 calc R U . . .
C56 C 0.6630(8) 0.6905(2) 0.7772(8) 0.082(4) Uani 1 1 d D . . . .
H56A H 0.697785 0.691637 0.828189 0.098 Uiso 1 1 calc R U . . .
H56B H 0.617487 0.692418 0.805544 0.098 Uiso 1 1 calc R U . . .
C57 C 0.7423(7) 0.7122(2) 0.6649(9) 0.088(5) Uani 1 1 d D . . . .
C58 C 0.7525(10) 0.6955(3) 0.5868(11) 0.107(6) Uani 1 1 d . . . . .
H58 H 0.717592 0.684663 0.562240 0.128 Uiso 1 1 calc R U . . .
C59 C 0.8187(11) 0.6964(3) 0.5488(14) 0.133(8) Uani 1 1 d . . . . .
H59 H 0.829963 0.685498 0.497970 0.159 Uiso 1 1 calc R U . . .
C60 C 0.8657(12) 0.7127(3) 0.5843(16) 0.149(10) Uani 1 1 d . . . . .
H60 H 0.909650 0.713302 0.557400 0.179 Uiso 1 1 calc R U . . .
C61 C 0.8509(13) 0.7288(3) 0.6606(16) 0.159(10) Uani 1 1 d . . . . .
H61 H 0.884792 0.740418 0.682979 0.191 Uiso 1 1 calc R U . . .
C62 C 0.7912(10) 0.7280(2) 0.7018(11) 0.106(6) Uani 1 1 d D . . . .
C63 C 0.8072(9) 0.7458(2) 0.8592(10) 0.114(6) Uani 1 1 d D . . . .
H63A H 0.807803 0.763056 0.888908 0.137 Uiso 1 1 calc R U . . .
H63B H 0.854898 0.741161 0.844723 0.137 Uiso 1 1 calc R U . . .
C64 C 0.7785(9) 0.7263(2) 0.9280(10) 0.092(5) Uani 1 1 d D . . . .
C65 C 0.7273(8) 0.7324(2) 0.9879(9) 0.089(5) Uani 1 1 d . . . . .
H65 H 0.711943 0.749726 0.990134 0.107 Uiso 1 1 calc R U . . .
C66 C 0.6969(7) 0.7144(2) 1.0455(9) 0.077(4) Uani 1 1 d . . . . .
H66 H 0.660042 0.719328 1.084161 0.093 Uiso 1 1 calc R U . . .
C67 C 0.7200(6) 0.68930(19) 1.0468(8) 0.063(3) Uani 1 1 d D . . . .
C68 C 0.7738(5) 0.68298(19) 0.9900(8) 0.062(3) Uani 1 1 d . . . . .
H68 H 0.790596 0.665835 0.991206 0.074 Uiso 1 1 calc R U . . .
C69 C 0.8040(7) 0.7006(2) 0.9316(9) 0.075(3) Uani 1 1 d . . . . .
H69 H 0.841451 0.695676 0.894114 0.089 Uiso 1 1 calc R U . . .
C70 C 0.6851(5) 0.66989(17) 1.1088(6) 0.054(2) Uani 1 1 d D . . . .
H70A H 0.635190 0.672877 1.105691 0.065 Uiso 1 1 calc R U . . .
H70B H 0.693833 0.652374 1.084485 0.065 Uiso 1 1 calc R U . . .
C71 C 0.6724(4) 0.65446(13) 1.2677(4) 0.0345(11) Uani 1 1 d D U . . .
C72 C 0.6000(5) 0.65900(18) 1.2823(6) 0.0491(14) Uani 1 1 d . U . . .
H72 H 0.577916 0.673125 1.252444 0.059 Uiso 1 1 calc R U . . .
C73 C 0.5620(6) 0.64212(19) 1.3419(6) 0.0540(15) Uani 1 1 d . U . . .
H73 H 0.515010 0.644978 1.353268 0.065 Uiso 1 1 calc R U . . .
C74 C 0.5957(5) 0.62207(19) 1.3812(6) 0.0525(14) Uani 1 1 d . U . . .
H74 H 0.571190 0.610949 1.421453 0.063 Uiso 1 1 calc R U . . .
C75 C 0.6606(5) 0.61704(18) 1.3667(5) 0.0481(14) Uani 1 1 d . U . . .
H75 H 0.681801 0.602556 1.395528 0.058 Uiso 1 1 calc R U . . .
C76 C 0.6979(4) 0.63329(16) 1.3084(5) 0.0435(12) Uani 1 1 d D U . . .
C77 C 0.7821(5) 0.60493(15) 1.2367(5) 0.045(2) Uani 1 1 d D . . . .
H77A H 0.767261 0.590108 1.274927 0.054 Uiso 1 1 calc R U . . .
H77B H 0.831616 0.603029 1.225805 0.054 Uiso 1 1 calc R U . . .
C78 C 0.7443(4) 0.60446(14) 1.1433(5) 0.0342(15) Uani 1 1 d D . . . .
C79 C 0.6774(4) 0.59551(16) 1.1376(5) 0.0382(17) Uani 1 1 d . . . . .
H79 H 0.655791 0.589631 1.192819 0.046 Uiso 1 1 calc R U . . .
C80 C 0.6415(4) 0.59504(15) 1.0517(5) 0.0375(17) Uani 1 1 d . . . . .
H80 H 0.595641 0.589101 1.048907 0.045 Uiso 1 1 calc R U . . .
C81 C 0.6734(4) 0.60332(14) 0.9704(5) 0.0344(15) Uani 1 1 d D . . . .
C82 C 0.7403(4) 0.61199(15) 0.9762(5) 0.0360(16) Uani 1 1 d . . . . .
H82 H 0.762535 0.617490 0.920960 0.043 Uiso 1 1 calc R U . . .
C83 C 0.7753(4) 0.61273(15) 1.0623(6) 0.0382(17) Uani 1 1 d . . . . .
H83 H 0.820875 0.618966 1.065202 0.046 Uiso 1 1 calc R U . . .
C84 C 0.6338(4) 0.60249(14) 0.8785(5) 0.0360(16) Uani 1 1 d D . . . .
H84A H 0.587333 0.609325 0.888765 0.043 Uiso 1 1 calc R U . . .
H84B H 0.656342 0.613906 0.832895 0.043 Uiso 1 1 calc R U . . .
C6S C 1.0687(18) 0.6216(8) 0.462(3) 0.154(17) Uiso 0.56(2) 1 d D . P . .
C6T C 1.1386(18) 0.6283(8) 0.498(3) 0.174(19) Uiso 0.56(2) 1 d D . P . .
H6B H 1.135698 0.635012 0.562470 0.209 Uiso 0.56(2) 1 calc R U P . .
H6C H 1.158563 0.641488 0.457754 0.209 Uiso 0.56(2) 1 calc R U P . .
H6D H 1.167477 0.612938 0.498213 0.209 Uiso 0.56(2) 1 calc R U P . .
O1G O 0.8232(12) 0.6295(4) 0.4793(12) 0.076(7) Uani 0.390(13) 1 d D U P A 1
N1G N 0.8858(11) 0.5975(4) 0.5362(14) 0.097(8) Uani 0.390(13) 1 d D U P A 1
H1G H 0.862502 0.585953 0.504016 0.117 Uiso 0.390(13) 1 calc R U P A 1
C85 C 0.9390(9) 0.5900(4) 0.5947(13) 0.106(8) Uani 0.390(13) 1 d D U P A 1
C86 C 0.9542(14) 0.5638(4) 0.598(2) 0.104(9) Uani 0.390(13) 1 d D U P A 1
H86 H 0.928687 0.551940 0.560799 0.125 Uiso 0.390(13) 1 calc R U P A 1
C87 C 1.0068(15) 0.5551(5) 0.657(2) 0.103(10) Uani 0.390(13) 1 d D U P A 1
H87 H 1.017518 0.537304 0.659527 0.124 Uiso 0.390(13) 1 calc R U P A 1
C88 C 1.0438(13) 0.5727(6) 0.7116(19) 0.105(9) Uani 0.390(13) 1 d D U P A 1
H88 H 1.079164 0.566720 0.752479 0.126 Uiso 0.390(13) 1 calc R U P A 1
C89 C 1.0292(11) 0.5986(6) 0.7067(16) 0.107(9) Uani 0.390(13) 1 d D U P A 1
H89 H 1.055311 0.610459 0.743314 0.129 Uiso 0.390(13) 1 calc R U P A 1
C90 C 0.9761(11) 0.6077(4) 0.6477(16) 0.104(8) Uani 0.390(13) 1 d D U P A 1
C91 C 0.9583(12) 0.6342(4) 0.6403(17) 0.096(8) Uani 0.390(13) 1 d D U P A 1
C92 C 0.9048(12) 0.6415(4) 0.5822(16) 0.095(8) Uani 0.390(13) 1 d D U P A 1
H92 H 0.892275 0.659125 0.579107 0.114 Uiso 0.390(13) 1 calc R U P A 1
C93 C 0.8690(11) 0.6238(4) 0.5283(14) 0.085(7) Uani 0.390(13) 1 d D U P A 1
O2W O 0.8457(11) 0.6194(4) 0.4659(16) 0.103(7) Uiso 0.610(13) 1 d . . P A 2
N4S N 0.8932(11) 0.5871(5) 0.6195(18) 0.113(8) Uiso 0.610(13) 1 d D . P A 2
C4S C 0.9410(12) 0.5750(5) 0.6284(18) 0.088(7) Uiso 0.610(13) 1 d D . P A 2
C4T C 1.0041(12) 0.5603(5) 0.648(2) 0.083(7) Uiso 0.610(13) 1 d D . P A 2
H4B H 1.033419 0.569915 0.691588 0.100 Uiso 0.610(13) 1 calc R U P A 2
H4C H 1.028369 0.557556 0.588789 0.100 Uiso 0.610(13) 1 calc R U P A 2
H4D H 0.992545 0.543599 0.675140 0.100 Uiso 0.610(13) 1 calc R U P A 2
N5S N 1.060(2) 0.6198(9) 0.743(3) 0.227(19) Uiso 0.610(13) 1 d D . P A 2
C5S C 1.025(3) 0.6341(10) 0.708(4) 0.24(3) Uiso 0.610(13) 1 d D . P A 2
C5T C 0.975(2) 0.6544(8) 0.676(3) 0.177(17) Uiso 0.610(13) 1 d D . P A 2
H5B H 0.928210 0.648605 0.688766 0.213 Uiso 0.610(13) 1 calc R U P A 2
H5C H 0.979550 0.657458 0.608771 0.213 Uiso 0.610(13) 1 calc R U P A 2
H5D H 0.983961 0.670386 0.710676 0.213 Uiso 0.610(13) 1 calc R U P A 2

loop_
_atom_site_aniso_label
_atom_site_aniso_U_11
_atom_site_aniso_U_22
_atom_site_aniso_U_33
_atom_site_aniso_U_23
_atom_site_aniso_U_13
_atom_site_aniso_U_12
Pd1 0.0234(2) 0.0460(3) 0.0259(2) 0.0032(2) 0.00173(19) 0.0053(2)
Pd2 0.0199(2) 0.0449(3) 0.00952(19) 0.00286(18) 0.00148(15) 0.0011(2)
Pd3 0.0277(3) 0.0558(4) 0.0158(2) -0.0008(2) 0.00272(18) -0.0026(2)
Pd4 0.0356(3) 0.0495(3) 0.0176(2) 0.0068(2) 0.0029(2) -0.0018(2)
Pd5 0.1624(13) 0.0630(6) 0.0926(8) 0.0296(6) 0.0520(8) 0.0402(7)
Pd6 0.0566(4) 0.0348(3) 0.0623(4) -0.0067(3) 0.0029(3) -0.0010(3)
Cl1 0.0264(8) 0.0557(11) 0.0325(8) 0.0030(8) 0.0036(6) -0.0004(8)
Cl2 0.0441(10) 0.0473(11) 0.0318(9) 0.0049(8) 0.0043(7) 0.0096(8)
Cl3 0.0281(7) 0.0538(10) 0.0107(6) 0.0022(6) -0.0013(5) 0.0043(7)
Cl4 0.0254(7) 0.0465(10) 0.0166(6) 0.0026(6) -0.0008(5) -0.0008(7)
Cl6 0.0374(10) 0.0655(13) 0.0322(9) -0.0058(9) 0.0058(7) -0.0112(9)
Cl5 0.0360(9) 0.0556(12) 0.0393(10) 0.0016(9) -0.0002(8) 0.0024(8)
Cl7 0.0364(9) 0.0567(12) 0.0265(8) 0.0101(8) 0.0037(7) -0.0007(8)
Cl8 0.0462(11) 0.0693(14) 0.0235(8) 0.0086(8) -0.0016(7) -0.0052(10)
Cl10 0.269(6) 0.0528(19) 0.135(4) 0.034(2) 0.120(4) 0.056(3)
Cl9 0.161(5) 0.187(5) 0.106(3) 0.027(3) 0.030(3) 0.078(4)
Cl12 0.0564(15) 0.0536(15) 0.105(2) -0.0147(14) -0.0084(14) 0.0037(12)
Cl11 0.0761(18) 0.0399(13) 0.107(2) -0.0039(13) 0.0111(16) -0.0051(12)
N1 0.018(3) 0.049(4) 0.042(3) -0.003(3) 0.002(2) 0.001(3)
N2 0.022(3) 0.047(4) 0.032(3) 0.005(3) 0.003(2) 0.002(2)
N3 0.024(3) 0.044(3) 0.013(2) 0.003(2) 0.0015(19) 0.001(2)
N4 0.018(2) 0.049(4) 0.012(2) 0.002(2) -0.0006(18) 0.004(2)
N6 0.026(2) 0.064(3) 0.017(2) 0.001(2) 0.0030(19) 0.002(2)
N5 0.027(2) 0.063(3) 0.010(2) 0.004(2) 0.0029(18) 0.000(2)
N7 0.036(3) 0.042(3) 0.017(2) 0.004(2) 0.003(2) -0.001(3)
N8 0.046(4) 0.063(4) 0.015(3) 0.006(3) 0.005(2) -0.002(3)
N9 0.122(10) 0.076(7) 0.080(7) 0.027(6) 0.025(7) 0.024(7)
N10 0.218(16) 0.047(6) 0.085(8) 0.034(5) 0.073(9) 0.041(8)
N11 0.069(3) 0.032(3) 0.040(3) -0.006(2) 0.002(3) 0.003(3)
N12 0.061(3) 0.040(3) 0.031(3) -0.005(2) -0.007(3) -0.001(3)
C1 0.032(4) 0.044(5) 0.056(5) 0.004(4) -0.011(4) 0.000(3)
C2 0.044(5) 0.054(6) 0.083(7) -0.011(5) 0.011(5) 0.004(4)
C3 0.061(7) 0.051(6) 0.122(11) 0.016(7) 0.012(7) 0.000(5)
C4 0.049(6) 0.062(7) 0.107(10) 0.024(6) 0.019(6) -0.002(5)
C5 0.025(4) 0.067(6) 0.068(6) 0.012(5) 0.005(4) 0.002(4)
C6 0.041(4) 0.050(5) 0.038(4) 0.011(4) -0.014(3) -0.001(4)
C7 0.023(3) 0.059(5) 0.031(4) 0.002(3) 0.004(3) 0.003(3)
C8 0.025(3) 0.058(5) 0.030(4) 0.008(3) 0.003(3) 0.008(3)
C9 0.027(3) 0.061(5) 0.027(3) -0.005(3) 0.005(3) 0.007(3)
C10 0.022(3) 0.052(5) 0.029(3) -0.001(3) -0.003(3) 0.004(3)
C11 0.024(3) 0.054(5) 0.021(3) 0.007(3) 0.000(2) 0.010(3)
C12 0.029(3) 0.054(5) 0.021(3) -0.006(3) 0.006(3) 0.007(3)
C13 0.022(3) 0.045(4) 0.035(4) 0.000(3) -0.001(3) -0.002(3)
C14 0.034(4) 0.052(5) 0.019(3) 0.010(3) 0.003(3) 0.008(3)
C15 0.018(3) 0.051(4) 0.024(3) -0.005(3) 0.005(2) 0.001(3)
C16 0.030(4) 0.052(5) 0.035(4) 0.003(3) 0.007(3) 0.007(3)
C17 0.050(5) 0.048(5) 0.045(5) -0.012(4) 0.004(4) -0.008(4)
C18 0.036(4) 0.067(6) 0.030(4) -0.016(4) 0.003(3) -0.005(4)
C19 0.025(3) 0.062(5) 0.019(3) -0.002(3) 0.002(2) 0.007(3)
C20 0.018(3) 0.048(4) 0.021(3) 0.001(3) 0.010(2) 0.004(3)
C21 0.023(3) 0.051(4) 0.013(3) 0.001(3) 0.003(2) -0.001(3)
C22 0.020(3) 0.054(4) 0.011(2) 0.004(3) -0.001(2) -0.003(3)
C23 0.020(3) 0.064(5) 0.014(3) 0.007(3) 0.002(2) 0.013(3)
C24 0.038(4) 0.054(5) 0.021(3) -0.002(3) 0.012(3) 0.002(3)
C25 0.022(3) 0.062(5) 0.012(3) 0.004(3) 0.003(2) -0.009(3)
C26 0.027(3) 0.054(5) 0.021(3) 0.010(3) 0.002(2) 0.001(3)
C27 0.029(3) 0.051(4) 0.016(3) 0.001(3) 0.003(2) 0.006(3)
C28 0.025(3) 0.068(5) 0.019(3) 0.007(3) 0.005(2) 0.003(3)
C29 0.028(2) 0.063(3) 0.0132(19) 0.001(2) 0.0020(18) 0.000(2)
C30 0.038(3) 0.063(3) 0.023(2) -0.002(2) -0.002(2) -0.002(2)
C31 0.044(3) 0.064(3) 0.031(3) -0.005(3) -0.001(2) 0.003(3)
C32 0.046(3) 0.068(3) 0.039(3) -0.004(3) -0.001(2) 0.010(3)
C33 0.038(3) 0.068(3) 0.030(2) -0.001(2) -0.001(2) 0.009(2)
C34 0.026(2) 0.064(3) 0.0103(18) 0.0020(19) 0.0025(17) 0.010(2)
C35 0.028(4) 0.080(6) 0.020(3) 0.003(3) -0.004(3) -0.003(4)
C36 0.022(3) 0.078(6) 0.024(3) 0.000(4) -0.004(3) -0.005(4)
C37 0.032(4) 0.077(6) 0.033(4) -0.003(4) 0.001(3) -0.016(4)
C38 0.034(4) 0.063(6) 0.040(4) -0.002(4) 0.000(3) -0.001(4)
C39 0.019(3) 0.071(6) 0.029(3) -0.008(4) 0.000(3) -0.006(3)
C40 0.032(4) 0.079(6) 0.026(3) 0.003(4) -0.002(3) -0.016(4)
C41 0.043(4) 0.070(6) 0.029(4) 0.007(4) -0.006(3) -0.008(4)
C42 0.026(4) 0.072(6) 0.047(5) -0.014(4) 0.001(3) 0.001(4)
C43 0.030(3) 0.043(4) 0.022(3) 0.001(3) 0.005(3) 0.000(3)
C44 0.042(4) 0.045(4) 0.023(3) 0.002(3) 0.000(3) 0.000(3)
C45 0.041(4) 0.055(5) 0.032(4) 0.001(3) -0.001(3) 0.004(4)
C46 0.036(4) 0.069(6) 0.037(4) 0.001(4) 0.003(3) 0.012(4)
C47 0.044(5) 0.075(6) 0.021(3) -0.004(4) 0.012(3) 0.004(4)
C48 0.032(4) 0.059(5) 0.022(3) 0.000(3) 0.003(3) 0.000(3)
C49 0.045(5) 0.072(6) 0.025(4) 0.012(4) 0.007(3) -0.002(4)
C50 0.052(5) 0.067(6) 0.032(4) 0.024(4) 0.009(4) 0.001(4)
C51 0.066(6) 0.070(7) 0.037(5) 0.015(4) 0.011(4) 0.001(5)
C52 0.067(7) 0.080(8) 0.045(5) 0.023(5) 0.003(5) 0.005(6)
C53 0.073(7) 0.062(6) 0.051(6) 0.016(5) 0.002(5) 0.000(5)
C54 0.077(7) 0.058(6) 0.052(6) 0.023(5) 0.004(5) -0.012(5)
C55 0.058(6) 0.064(6) 0.043(5) 0.021(4) 0.011(4) -0.006(5)
C56 0.104(10) 0.075(8) 0.067(7) 0.025(6) 0.023(7) 0.015(7)
C57 0.143(13) 0.043(6) 0.079(8) 0.025(6) 0.051(9) 0.024(7)
C58 0.156(15) 0.073(9) 0.094(10) 0.027(8) 0.064(10) 0.010(9)
C59 0.20(2) 0.051(8) 0.147(16) 0.007(9) 0.106(15) 0.009(10)
C60 0.19(2) 0.060(9) 0.20(2) -0.025(11) 0.119(18) -0.019(11)
C61 0.26(3) 0.036(7) 0.18(2) -0.002(9) 0.11(2) -0.005(11)
C62 0.166(16) 0.044(7) 0.111(11) 0.012(7) 0.082(11) -0.005(8)
C63 0.175(17) 0.035(6) 0.134(14) 0.003(7) 0.070(13) -0.009(8)
C64 0.141(13) 0.039(6) 0.098(10) 0.005(6) 0.043(9) 0.000(7)
C65 0.144(13) 0.040(6) 0.085(9) 0.006(6) 0.041(9) 0.016(7)
C66 0.108(10) 0.055(6) 0.070(7) 0.012(5) 0.023(7) 0.016(6)
C67 0.075(7) 0.043(5) 0.071(7) 0.002(5) 0.014(6) 0.006(5)
C68 0.059(6) 0.042(5) 0.084(8) 0.008(5) 0.011(5) -0.002(4)
C69 0.087(9) 0.056(7) 0.081(8) 0.001(6) 0.012(7) 0.001(6)
C70 0.066(6) 0.038(5) 0.057(6) 0.006(4) -0.002(5) 0.010(4)
C71 0.060(3) 0.024(2) 0.019(2) -0.0091(18) 0.002(2) 0.003(2)
C72 0.066(3) 0.046(3) 0.036(3) -0.007(2) -0.001(3) -0.001(3)
C73 0.068(3) 0.057(3) 0.038(3) -0.009(3) 0.002(3) -0.002(3)
C74 0.069(3) 0.058(3) 0.030(3) -0.007(2) 0.000(3) -0.002(3)
C75 0.066(3) 0.051(3) 0.027(2) -0.004(2) -0.003(2) -0.007(3)
C76 0.063(3) 0.040(2) 0.028(2) -0.007(2) -0.002(2) -0.004(2)
C77 0.064(6) 0.035(4) 0.035(4) -0.003(3) -0.012(4) 0.004(4)
C78 0.043(4) 0.031(4) 0.029(3) 0.000(3) -0.005(3) 0.007(3)
C79 0.043(4) 0.045(4) 0.027(3) 0.001(3) 0.006(3) 0.004(3)
C80 0.043(4) 0.043(4) 0.027(3) -0.005(3) 0.008(3) -0.001(3)
C81 0.042(4) 0.034(4) 0.027(3) -0.002(3) 0.005(3) 0.002(3)
C82 0.038(4) 0.036(4) 0.034(4) 0.002(3) 0.009(3) 0.000(3)
C83 0.038(4) 0.034(4) 0.043(4) 0.003(3) 0.001(3) -0.001(3)
C84 0.041(4) 0.041(4) 0.027(3) 0.002(3) 0.007(3) 0.005(3)
O1G 0.099(17) 0.081(15) 0.045(10) -0.009(10) -0.042(11) 0.007(13)
N1G 0.104(15) 0.107(15) 0.080(14) 0.007(13) -0.007(12) -0.003(13)
C85 0.106(15) 0.110(15) 0.103(15) 0.010(13) 0.007(13) 0.003(13)
C86 0.097(17) 0.108(18) 0.109(18) -0.001(16) 0.029(14) 0.022(15)
C87 0.081(17) 0.115(19) 0.115(19) 0.011(16) 0.037(14) 0.022(15)
C88 0.087(16) 0.121(19) 0.109(18) 0.021(16) 0.038(14) 0.019(15)
C89 0.092(16) 0.119(18) 0.111(17) 0.013(16) 0.011(14) 0.006(15)
C90 0.096(15) 0.109(15) 0.107(15) 0.009(13) -0.016(12) -0.009(13)
C91 0.085(15) 0.106(16) 0.095(16) 0.010(14) -0.022(13) -0.023(14)
C92 0.095(16) 0.100(16) 0.088(15) 0.015(14) -0.010(13) -0.009(14)
C93 0.090(15) 0.103(15) 0.061(13) 0.008(12) -0.018(12) 0.002(13)

loop_
_atom_type_symbol
_atom_type_description
_atom_type_scat_dispersion_real
_atom_type_scat_dispersion_imag
_atom_type_scat_source
C C 0.0033 0.0016
;
International Tables for Crystallography
(Vol. C, Tables 4.2.6.8 and 6.1.1.4)
;
H H 0.0000 0.0000
;
International Tables for Crystallography
(Vol. C, Table 6.1.1.4)
;
Cl Cl 0.1484 0.1585
;
International Tables for Crystallography
(Vol. C, Tables 4.2.6.8 and 6.1.1.4)
;
N N 0.0061 0.0033
;
International Tables for Crystallography
(Vol. C, Tables 4.2.6.8 and 6.1.1.4)
;
Pd Pd -0.9988 1.0072
;
International Tables for Crystallography
(Vol. C, Tables 4.2.6.8 and 6.1.1.4)
;
O O 0.0106 0.0060
;
International Tables for Crystallography
(Vol. C, Tables 4.2.6.8 and 6.1.1.4)
;

loop_
_geom_angle_atom_site_label_1
_geom_angle_atom_site_label_2
_geom_angle_atom_site_label_3
_geom_angle
N2 Pd1 N1 84.6(3)
N2 Pd1 Cl2 90.18(19)
N1 Pd1 Cl2 174.74(18)
N2 Pd1 Cl1 176.89(19)
N1 Pd1 Cl1 92.88(18)
Cl2 Pd1 Cl1 92.38(8)
N4 Pd2 N3 84.8(2)
N4 Pd2 Cl3 171.54(17)
N3 Pd2 Cl3 90.87(15)
N4 Pd2 Cl4 91.13(18)
N3 Pd2 Cl4 174.65(15)
Cl3 Pd2 Cl4 93.64(6)
N6 Pd3 N5 84.0(3)
N6 Pd3 Cl5 175.46(19)
N5 Pd3 Cl5 92.35(19)
N6 Pd3 Cl6 90.8(2)
N5 Pd3 Cl6 173.14(18)
Cl5 Pd3 Cl6 93.00(8)
N7 Pd4 N8 84.6(2)
N7 Pd4 Cl7 90.54(17)
N8 Pd4 Cl7 174.87(19)
N7 Pd4 Cl8 175.48(18)
N8 Pd4 Cl8 91.30(17)
Cl7 Pd4 Cl8 93.61(7)
N10 Pd5 N9 84.7(5)
N10 Pd5 Cl10 91.4(4)
N9 Pd5 Cl10 176.0(4)
N10 Pd5 Cl9 174.6(4)
N9 Pd5 Cl9 90.0(4)
Cl10 Pd5 Cl9 94.0(2)
N12 Pd6 N11 84.5(3)
N12 Pd6 Cl12 90.9(2)
N11 Pd6 Cl12 175.4(2)
N12 Pd6 Cl11 172.5(2)
N11 Pd6 Cl11 93.2(2)
Cl12 Pd6 Cl11 91.39(11)
C1 N1 C42 114.7(7)
C1 N1 Pd1 108.2(5)
C42 N1 Pd1 115.6(5)
C1 N1 H1 105.8
C42 N1 H1 105.8
Pd1 N1 H1 105.8
C6 N2 C7 114.6(6)
C6 N2 Pd1 106.2(5)
C7 N2 Pd1 109.9(4)
C6 N2 H2 108.7
C7 N2 H2 108.7
Pd1 N2 H2 108.7
C15 N3 C14 114.2(5)
C15 N3 Pd2 107.4(4)
C14 N3 Pd2 117.5(5)
C15 N3 H3 105.6
C14 N3 H3 105.6
Pd2 N3 H3 105.6
C20 N4 C21 115.1(5)
C20 N4 Pd2 107.7(4)
C21 N4 Pd2 110.9(4)
C20 N4 H4 107.6
C21 N4 H4 107.6
Pd2 N4 H4 107.6
C35 N6 C34 113.4(6)
C35 N6 Pd3 108.7(5)
C34 N6 Pd3 109.0(4)
C35 N6 H6 108.5
C34 N6 H6 108.5
Pd3 N6 H6 108.5
C29 N5 C28 113.0(6)
C29 N5 Pd3 109.6(4)
C28 N5 Pd3 118.1(5)
C29 N5 H5 105.0
C28 N5 H5 105.0
Pd3 N5 H5 105.0
C43 N7 C84 115.7(6)
C43 N7 Pd4 107.3(4)
C84 N7 Pd4 110.2(4)
C43 N7 H7 107.8
C84 N7 H7 107.8
Pd4 N7 H7 107.8
C48 N8 C49 113.7(6)
C48 N8 Pd4 107.7(4)
C49 N8 Pd4 114.6(5)
C48 N8 H8 106.8
C49 N8 H8 106.8
Pd4 N8 H8 106.8
C57 N9 C56 114.3(10)
C57 N9 Pd5 106.2(9)
C56 N9 Pd5 108.6(7)
C57 N9 H9 109.2
C56 N9 H9 109.2
Pd5 N9 H9 109.2
C62 N10 C63 110.0(13)
C62 N10 Pd5 111.0(12)
C63 N10 Pd5 119.2(8)
C62 N10 H10 105.1
C63 N10 H10 105.1
Pd5 N10 H10 105.1
C71 N11 C70 112.4(7)
C71 N11 Pd6 103.2(5)
C70 N11 Pd6 118.1(6)
C71 N11 H11 107.5
C70 N11 H11 107.5
Pd6 N11 H11 107.5
C76 N12 C77 111.6(7)
C76 N12 Pd6 108.4(5)
C77 N12 Pd6 118.3(5)
C76 N12 H12 105.9
C77 N12 H12 105.9
Pd6 N12 H12 105.9
C6 C1 C2 120.9(9)
C6 C1 N1 117.5(8)
C2 C1 N1 121.4(8)
N1S C1S C1T 179.3(10)
C1S C1T H1A 109.5
C1S C1T H1B 109.5
H1A C1T H1B 109.5
C1S C1T H1C 109.5
H1A C1T H1C 109.5
H1B C1T H1C 109.5
C3 C2 C1 119.1(10)
C3 C2 H2A 120.5
C1 C2 H2A 120.5
N2S C2S C2T 174.9(17)
C2S C2T H2B 109.5
C2S C2T H2C 109.5
H2B C2T H2C 109.5
C2S C2T H2D 109.5
H2B C2T H2D 109.5
H2C C2T H2D 109.5
C2 C3 C4 121.0(11)
C2 C3 H3A 119.5
C4 C3 H3A 119.5
N3S C3S C3T 174(3)
C3S C3T H3B 109.5
C3S C3T H3C 109.5
H3B C3T H3C 109.5
C3S C3T H3D 109.5
H3B C3T H3D 109.5
H3C C3T H3D 109.5
C5 C4 C3 120.5(10)
C5 C4 H4A 119.8
C3 C4 H4A 119.8
C4 C5 C6 117.5(9)
C4 C5 H5A 121.3
C6 C5 H5A 121.3
C1 C6 C5 121.0(9)
C1 C6 N2 120.6(8)
C5 C6 N2 118.4(8)
C8 C7 N2 112.8(6)
C8 C7 H7A 109.0
N2 C7 H7A 109.0
C8 C7 H7B 109.0
N2 C7 H7B 109.0
H7A C7 H7B 107.8
C13 C8 C9 117.8(7)
C13 C8 C7 120.7(8)
C9 C8 C7 121.4(7)
C10 C9 C8 121.0(7)
C10 C9 H9A 119.5
C8 C9 H9A 119.5
C11 C10 C9 120.7(8)
C11 C10 H10A 119.6
C9 C10 H10A 119.6
C10 C11 C12 118.2(7)
C10 C11 C14 122.2(7)
C12 C11 C14 119.7(6)
C13 C12 C11 120.4(6)
C13 C12 H12A 119.8
C11 C12 H12A 119.8
C12 C13 C8 121.9(7)
C12 C13 H13 119.0
C8 C13 H13 119.0
N3 C14 C11 111.3(5)
N3 C14 H14A 109.4
C11 C14 H14A 109.4
N3 C14 H14B 109.4
C11 C14 H14B 109.4
H14A C14 H14B 108.0
C16 C15 C20 120.3(7)
C16 C15 N3 121.8(7)
C20 C15 N3 117.8(7)
C15 C16 C17 119.6(8)
C15 C16 H16 120.2
C17 C16 H16 120.2
C18 C17 C16 119.4(8)
C18 C17 H17 120.3
C16 C17 H17 120.3
C17 C18 C19 121.0(7)
C17 C18 H18 119.5
C19 C18 H18 119.5
C18 C19 C20 119.3(7)
C18 C19 H19 120.4
C20 C19 H19 120.4
C19 C20 C15 120.2(7)
C19 C20 N4 122.3(6)
C15 C20 N4 117.6(6)
C22 C21 N4 112.0(5)
C22 C21 H21A 109.2
N4 C21 H21A 109.2
C22 C21 H21B 109.2
N4 C21 H21B 109.2
H21A C21 H21B 107.9
C27 C22 C23 119.0(6)
C27 C22 C21 119.7(6)
C23 C22 C21 120.9(6)
C24 C23 C22 117.9(7)
C24 C23 H23 121.0
C22 C23 H23 121.0
C25 C24 C23 122.0(7)
C25 C24 H24 119.0
C23 C24 H24 119.0
C26 C25 C24 119.6(6)
C26 C25 C28 119.0(7)
C24 C25 C28 121.3(7)
C25 C26 C27 119.6(7)
C25 C26 H26 120.2
C27 C26 H26 120.2
C22 C27 C26 121.7(7)
C22 C27 H27 119.1
C26 C27 H27 119.1
N5 C28 C25 110.9(5)
N5 C28 H28A 109.5
C25 C28 H28A 109.5
N5 C28 H28B 109.5
C25 C28 H28B 109.5
H28A C28 H28B 108.1
C34 C29 C30 118.2(8)
C34 C29 N5 120.0(7)
C30 C29 N5 121.6(6)
C31 C30 C29 119.2(8)
C31 C30 H30 120.4
C29 C30 H30 120.4
C30 C31 C32 120.8(9)
C30 C31 H31 119.6
C32 C31 H31 119.6
C33 C32 C31 119.9(9)
C33 C32 H32 120.1
C31 C32 H32 120.1
C34 C33 C32 115.8(8)
C34 C33 H33 122.1
C32 C33 H33 122.1
C29 C34 C33 126.1(8)
C29 C34 N6 114.7(7)
C33 C34 N6 119.1(7)
C36 C35 N6 115.1(6)
C36 C35 H35A 108.5
N6 C35 H35A 108.5
C36 C35 H35B 108.5
N6 C35 H35B 108.5
H35A C35 H35B 107.5
C37 C36 C41 118.0(8)
C37 C36 C35 124.1(7)
C41 C36 C35 117.9(9)
C36 C37 C38 121.0(8)
C36 C37 H37 119.5
C38 C37 H37 119.5
C39 C38 C37 120.2(9)
C39 C38 H38 119.9
C37 C38 H38 119.9
C40 C39 C38 119.4(8)
C40 C39 C42 119.1(7)
C38 C39 C42 121.4(9)
C41 C40 C39 120.0(8)
C41 C40 H40 120.0
C39 C40 H40 120.0
C40 C41 C36 121.3(9)
C40 C41 H41 119.3
C36 C41 H41 119.3
C39 C42 N1 111.0(6)
C39 C42 H42A 109.4
N1 C42 H42A 109.4
C39 C42 H42B 109.4
N1 C42 H42B 109.4
H42A C42 H42B 108.0
C48 C43 C44 120.3(6)
C48 C43 N7 118.4(6)
C44 C43 N7 121.3(6)
C45 C44 C43 119.3(7)
C45 C44 H44 120.4
C43 C44 H44 120.4
C44 C45 C46 119.3(8)
C44 C45 H45 120.4
C46 C45 H45 120.4
C47 C46 C45 121.8(8)
C47 C46 H46 119.1
C45 C46 H46 119.1
C46 C47 C48 119.6(7)
C46 C47 H47 120.2
C48 C47 H47 120.2
C43 C48 C47 119.7(7)
C43 C48 N8 118.3(6)
C47 C48 N8 122.0(6)
N8 C49 C50 111.6(6)
N8 C49 H49A 109.3
C50 C49 H49A 109.3
N8 C49 H49B 109.3
C50 C49 H49B 109.3
H49A C49 H49B 108.0
C55 C50 C51 118.1(10)
C55 C50 C49 122.8(9)
C51 C50 C49 119.1(9)
C52 C51 C50 121.2(11)
C52 C51 H51 119.4
C50 C51 H51 119.4
C53 C52 C51 120.1(11)
C53 C52 H52 120.0
C51 C52 H52 120.0
C52 C53 C54 119.6(11)
C52 C53 C56 120.1(11)
C54 C53 C56 120.2(11)
C55 C54 C53 119.5(11)
C55 C54 H54 120.3
C53 C54 H54 120.3
C50 C55 C54 121.5(10)
C50 C55 H55 119.3
C54 C55 H55 119.3
C53 C56 N9 111.6(9)
C53 C56 H56A 109.3
N9 C56 H56A 109.3
C53 C56 H56B 109.3
N9 C56 H56B 109.3
H56A C56 H56B 108.0
C62 C57 C58 124.1(13)
C62 C57 N9 118.9(12)
C58 C57 N9 117.0(14)
C59 C58 C57 114.8(17)
C59 C58 H58 122.6
C57 C58 H58 122.6
C60 C59 C58 120.3(16)
C60 C59 H59 119.8
C58 C59 H59 119.8
C59 C60 C61 121.1(19)
C59 C60 H60 119.4
C61 C60 H60 119.4
C62 C61 C60 122(2)
C62 C61 H61 119.2
C60 C61 H61 119.2
C61 C62 C57 118.0(14)
C61 C62 N10 125.8(16)
C57 C62 N10 114.4(14)
N10 C63 C64 112.0(12)
N10 C63 H63A 109.2
C64 C63 H63A 109.2
N10 C63 H63B 109.2
C64 C63 H63B 109.2
H63A C63 H63B 107.9
C65 C64 C69 117.2(11)
C65 C64 C63 121.9(12)
C69 C64 C63 120.9(12)
C64 C65 C66 122.7(11)
C64 C65 H65 118.7
C66 C65 H65 118.7
C67 C66 C65 120.0(11)
C67 C66 H66 120.0
C65 C66 H66 120.0
C68 C67 C66 118.2(10)
C68 C67 C70 122.8(9)
C66 C67 C70 119.0(10)
C69 C68 C67 122.4(10)
C69 C68 H68 118.8
C67 C68 H68 118.8
C68 C69 C64 119.3(12)
C68 C69 H69 120.3
C64 C69 H69 120.3
N11 C70 C67 112.8(8)
N11 C70 H70A 109.0
C67 C70 H70A 109.0
N11 C70 H70B 109.0
C67 C70 H70B 109.0
H70A C70 H70B 107.8
C76 C71 N11 125.3(8)
C76 C71 C72 115.4(7)
N11 C71 C72 119.2(7)
C73 C72 C71 120.1(9)
C73 C72 H72 120.0
C71 C72 H72 120.0
C74 C73 C72 117.5(10)
C74 C73 H73 121.3
C72 C73 H73 121.3
C75 C74 C73 123.6(10)
C75 C74 H74 118.2
C73 C74 H74 118.2
C74 C75 C76 119.2(9)
C74 C75 H75 120.4
C76 C75 H75 120.4
C71 C76 C75 124.0(8)
C71 C76 N12 113.2(7)
C75 C76 N12 122.7(8)
N12 C77 C78 112.4(6)
N12 C77 H77A 109.1
C78 C77 H77A 109.1
N12 C77 H77B 109.1
C78 C77 H77B 109.1
H77A C77 H77B 107.9
C83 C78 C79 118.8(7)
C83 C78 C77 121.0(8)
C79 C78 C77 120.2(7)
C78 C79 C80 121.0(7)
C78 C79 H79 119.5
C80 C79 H79 119.5
C81 C80 C79 119.6(8)
C81 C80 H80 120.2
C79 C80 H80 120.2
C82 C81 C80 119.2(7)
C82 C81 C84 122.2(7)
C80 C81 C84 118.6(7)
C81 C82 C83 120.8(7)
C81 C82 H82 119.6
C83 C82 H82 119.6
C78 C83 C82 120.6(7)
C78 C83 H83 119.7
C82 C83 H83 119.7
N7 C84 C81 113.8(6)
N7 C84 H84A 108.8
C81 C84 H84A 108.8
N7 C84 H84B 108.8
C81 C84 H84B 108.8
H84A C84 H84B 107.7
N6S C6S C6T 162(5)
C6S C6T H6B 109.5
C6S C6T H6C 109.5
H6B C6T H6C 109.5
C6S C6T H6D 109.5
H6B C6T H6D 109.5
H6C C6T H6D 109.5
C85 N1G C93 119.9(13)
C85 N1G H1G 120.1
C93 N1G H1G 120.1
N1G C85 C90 121.5(13)
N1G C85 C86 117.2(17)
C90 C85 C86 121.3(13)
C87 C86 C85 119.5(14)
C87 C86 H86 120.2
C85 C86 H86 120.2
C86 C87 C88 119.8(14)
C86 C87 H87 120.1
C88 C87 H87 120.1
C89 C88 C87 120.4(14)
C89 C88 H88 119.8
C87 C88 H88 119.8
C88 C89 C90 120.5(14)
C88 C89 H89 119.7
C90 C89 H89 119.7
C85 C90 C89 118.4(13)
C85 C90 C91 118.4(12)
C89 C90 C91 123.1(17)
C92 C91 C90 119.7(13)
C91 C92 C93 121.5(14)
C91 C92 H92 119.2
C93 C92 H92 119.2
O1G C93 C92 122.8(15)
O1G C93 N1G 118.2(14)
C92 C93 N1G 119.0(13)
N4S C4S C4T 175(3)
C4S C4T H4B 109.5
C4S C4T H4C 109.5
H4B C4T H4C 109.5
C4S C4T H4D 109.5
H4B C4T H4D 109.5
H4C C4T H4D 109.5
N5S C5S C5T 171(7)
C5S C5T H5B 109.5
C5S C5T H5C 109.5
H5B C5T H5C 109.5
C5S C5T H5D 109.5
H5B C5T H5D 109.5
H5C C5T H5D 109.5

loop_
_geom_bond_atom_site_label_1
_geom_bond_atom_site_label_2
_geom_bond_distance
Pd1 N2 2.044(6)
Pd1 N1 2.062(7)
Pd1 Cl2 2.301(2)
Pd1 Cl1 2.3063(19)
Pd2 N4 2.037(5)
Pd2 N3 2.052(6)
Pd2 Cl3 2.3058(15)
Pd2 Cl4 2.3171(19)
Pd3 N6 2.024(7)
Pd3 N5 2.031(7)
Pd3 Cl5 2.288(2)
Pd3 Cl6 2.302(2)
Pd4 N7 2.058(6)
Pd4 N8 2.063(7)
Pd4 Cl7 2.2969(19)
Pd4 Cl8 2.3008(19)
Pd5 N10 1.983(15)
Pd5 N9 2.014(12)
Pd5 Cl10 2.302(4)
Pd5 Cl9 2.334(7)
Pd6 N12 2.021(7)
Pd6 N11 2.041(8)
Pd6 Cl12 2.294(3)
Pd6 Cl11 2.300(3)
N1 C1 1.461(11)
N1 C42 1.510(10)
N1 H1 1.0000
N1S C1S 1.126(9)
N2 C6 1.468(11)
N2 C7 1.513(9)
N2 H2 1.0000
N2S C2S 1.131(12)
N3 C15 1.473(8)
N3 C14 1.485(9)
N3 H3 1.0000
N3S C3S 1.110(14)
N4 C20 1.453(10)
N4 C21 1.510(8)
N4 H4 1.0000
N6 C35 1.517(8)
N6 C34 1.556(11)
N6 H6 1.0000
N5 C29 1.481(10)
N5 C28 1.510(8)
N5 H5 1.0000
N7 C43 1.461(8)
N7 C84 1.509(8)
N7 H7 1.0000
N8 C48 1.462(8)
N8 C49 1.500(9)
N8 H8 1.0000
N9 C57 1.477(12)
N9 C56 1.521(11)
N9 H9 1.0000
N10 C62 1.467(12)
N10 C63 1.511(13)
N10 H10 1.0000
N11 C71 1.412(9)
N11 C70 1.497(10)
N11 H11 1.0000
N12 C76 1.454(10)
N12 C77 1.507(9)
N12 H12 1.0000
N6S C6S 1.120(17)
C1 C6 1.333(13)
C1 C2 1.404(13)
C1S C1T 1.472(9)
C1T H1A 0.9800
C1T H1B 0.9800
C1T H1C 0.9800
C2 C3 1.370(15)
C2 H2A 0.9500
C2S C2T 1.467(12)
C2T H2B 0.9800
C2T H2C 0.9800
C2T H2D 0.9800
C3 C4 1.387(17)
C3 H3A 0.9500
C3S C3T 1.509(15)
C3T H3B 0.9800
C3T H3C 0.9800
C3T H3D 0.9800
C4 C5 1.384(15)
C4 H4A 0.9500
C5 C6 1.443(12)
C5 H5A 0.9500
C7 C8 1.498(10)
C7 H7A 0.9900
C7 H7B 0.9900
C8 C13 1.387(10)
C8 C9 1.390(12)
C9 C10 1.389(10)
C9 H9A 0.9500
C10 C11 1.389(10)
C10 H10A 0.9500
C11 C12 1.402(11)
C11 C14 1.503(10)
C12 C13 1.373(10)
C12 H12A 0.9500
C13 H13 0.9500
C14 H14A 0.9900
C14 H14B 0.9900
C15 C16 1.375(11)
C15 C20 1.390(10)
C16 C17 1.405(11)
C16 H16 0.9500
C17 C18 1.377(13)
C17 H17 0.9500
C18 C19 1.383(12)
C18 H18 0.9500
C19 C20 1.386(10)
C19 H19 0.9500
C21 C22 1.506(8)
C21 H21A 0.9900
C21 H21B 0.9900
C22 C27 1.389(10)
C22 C23 1.413(11)
C23 C24 1.409(9)
C23 H23 0.9500
C24 C25 1.380(11)
C24 H24 0.9500
C25 C26 1.377(11)
C25 C28 1.510(9)
C26 C27 1.389(9)
C26 H26 0.9500
C27 H27 0.9500
C28 H28A 0.9900
C28 H28B 0.9900
C29 C34 1.315(10)
C29 C30 1.393(12)
C30 C31 1.337(12)
C30 H30 0.9500
C31 C32 1.411(12)
C31 H31 0.9500
C32 C33 1.372(13)
C32 H32 0.9500
C33 C34 1.361(11)
C33 H33 0.9500
C35 C36 1.491(11)
C35 H35A 0.9900
C35 H35B 0.9900
C36 C37 1.377(13)
C36 C41 1.406(11)
C37 C38 1.403(12)
C37 H37 0.9500
C38 C39 1.386(11)
C38 H38 0.9500
C39 C40 1.386(13)
C39 C42 1.507(11)
C40 C41 1.385(12)
C40 H40 0.9500
C41 H41 0.9500
C42 H42A 0.9900
C42 H42B 0.9900
C43 C48 1.384(9)
C43 C44 1.400(10)
C44 C45 1.381(11)
C44 H44 0.9500
C45 C46 1.390(11)
C45 H45 0.9500
C46 C47 1.355(12)
C46 H46 0.9500
C47 C48 1.391(11)
C47 H47 0.9500
C49 C50 1.508(11)
C49 H49A 0.9900
C49 H49B 0.9900
C50 C55 1.378(14)
C50 C51 1.390(14)
C51 C52 1.377(16)
C51 H51 0.9500
C52 C53 1.374(15)
C52 H52 0.9500
C53 C54 1.394(15)
C53 C56 1.516(12)
C54 C55 1.380(15)
C54 H54 0.9500
C55 H55 0.9500
C56 H56A 0.9900
C56 H56B 0.9900
C57 C62 1.36(2)
C57 C58 1.427(19)
C58 C59 1.41(2)
C58 H58 0.9500
C59 C60 1.34(3)
C59 H59 0.9500
C60 C61 1.40(2)
C60 H60 0.9500
C61 C62 1.32(2)
C61 H61 0.9500
C63 C64 1.527(12)
C63 H63A 0.9900
C63 H63B 0.9900
C64 C65 1.366(18)
C64 C69 1.425(16)
C65 C66 1.387(16)
C65 H65 0.9500
C66 C67 1.382(14)
C66 H66 0.9500
C67 C68 1.378(14)
C67 C70 1.513(11)
C68 C69 1.378(15)
C68 H68 0.9500
C69 H69 0.9500
C70 H70A 0.9900
C70 H70B 0.9900
C71 C76 1.337(11)
C71 C72 1.456(13)
C72 C73 1.437(13)
C72 H72 0.9500
C73 C74 1.349(14)
C73 H73 0.9500
C74 C75 1.319(14)
C74 H74 0.9500
C75 C76 1.399(12)
C75 H75 0.9500
C77 C78 1.511(9)
C77 H77A 0.9900
C77 H77B 0.9900
C78 C83 1.382(11)
C78 C79 1.393(11)
C79 C80 1.402(11)
C79 H79 0.9500
C80 C81 1.394(10)
C80 H80 0.9500
C81 C82 1.388(11)
C81 C84 1.510(9)
C82 C83 1.395(11)
C82 H82 0.9500
C83 H83 0.9500
C84 H84A 0.9900
C84 H84B 0.9900
C6S C6T 1.496(17)
C6T H6B 0.9800
C6T H6C 0.9800
C6T H6D 0.9800
O1G C93 1.17(3)
N1G C85 1.380(15)
N1G C93 1.407(16)
N1G H1G 0.8800
C85 C90 1.389(15)
C85 C86 1.394(16)
C86 C87 1.391(17)
C86 H86 0.9500
C87 C88 1.395(17)
C87 H87 0.9500
C88 C89 1.381(16)
C88 H88 0.9500
C89 C90 1.408(16)
C89 H89 0.9500
C90 C91 1.421(16)
C91 C92 1.378(16)
C92 C93 1.383(16)
C92 H92 0.9500
N4S C4S 1.131(15)
C4S C4T 1.477(15)
C4T H4B 0.9800
C4T H4C 0.9800
C4T H4D 0.9800
N5S C5S 1.123(17)
C5S C5T 1.502(17)
C5T H5B 0.9800
C5T H5C 0.9800
C5T H5D 0.9800

loop_
_geom_hbond_atom_site_label_D
_geom_hbond_atom_site_label_H
_geom_hbond_atom_site_label_A
_geom_hbond_site_symmetry_A
_geom_hbond_distance_DA
_geom_hbond_distance_DH
_geom_hbond_distance_HA
_geom_hbond_angle_DHA
_geom_hbond_publ_flag
N1 H1 N1S 3_767 2.945(9) 1.000(6) 2.074(7) 144.3(4) no
N2 H2 Cl2 3_767 3.220(6) 1.000(6) 2.3147(19) 150.1(4) no
N3 H3 Cl7 3_667 3.235(6) 1.000(5) 2.3722(19) 143.9(3) no
N4 H4 Cl3 3_667 3.292(6) 1.000(5) 2.3412(16) 158.4(3) no
N6 H6 Cl1 3_766 3.262(6) 1.000(6) 2.4512(18) 137.8(3) no
N5 H5 Cl3 1_554 3.112(5) 1.000(5) 2.1634(15) 157.7(4) no
N7 H7 Cl4 . 3.296(6) 1.000(6) 2.3249(18) 163.4(3) no
N9 H9 O1W . 2.981(18) 1.000(12) 1.986(14) 172.6(8) no
N10 H10 Cl11 4_575 3.218(12) 1.000(10) 2.282(3) 155.3(9) no
N11 H11 Cl10 4_576 3.171(8) 1.000(7) 2.286(5) 146.9(4) no
N12 H12 O1G^a 1_556 2.87(2) 1.000(7) 1.887(18) 166.1(8) no
N12 H12 O2W^b 1_556 2.932 1.000(7) 1.939 171.9 no
N1G^a H1G^a Cl6 . 3.28(2) 0.880 2.409 172.2 no

loop_
_geom_torsion_atom_site_label_1
_geom_torsion_atom_site_label_2
_geom_torsion_atom_site_label_3
_geom_torsion_atom_site_label_4
_geom_torsion
C42 N1 C1 C6 -126.1(8)
Pd1 N1 C1 C6 4.6(9)
C42 N1 C1 C2 59.2(10)
Pd1 N1 C1 C2 -170.1(7)
C6 C1 C2 C3 -0.4(15)
N1 C1 C2 C3 174.1(10)
C1 C2 C3 C4 -1.4(19)
C2 C3 C4 C5 2(2)
C3 C4 C5 C6 -1.1(17)
C2 C1 C6 C5 1.5(13)
N1 C1 C6 C5 -173.2(7)
C2 C1 C6 N2 -175.9(8)
N1 C1 C6 N2 9.4(11)
C4 C5 C6 C1 -0.7(14)
C4 C5 C6 N2 176.8(9)
C7 N2 C6 C1 103.6(8)
Pd1 N2 C6 C1 -17.9(9)
C7 N2 C6 C5 -73.9(9)
Pd1 N2 C6 C5 164.6(6)
C6 N2 C7 C8 63.3(9)
Pd1 N2 C7 C8 -177.3(6)
N2 C7 C8 C13 74.5(10)
N2 C7 C8 C9 -102.0(8)
C13 C8 C9 C10 1.1(11)
C7 C8 C9 C10 177.7(7)
C8 C9 C10 C11 0.2(12)
C9 C10 C11 C12 -1.8(11)
C9 C10 C11 C14 178.5(7)
C10 C11 C12 C13 2.0(11)
C14 C11 C12 C13 -178.3(7)
C11 C12 C13 C8 -0.6(12)
C9 C8 C13 C12 -0.9(11)
C7 C8 C13 C12 -177.6(7)
C15 N3 C14 C11 74.4(8)
Pd2 N3 C14 C11 -52.7(7)
C10 C11 C14 N3 -84.2(9)
C12 C11 C14 N3 96.1(8)
C14 N3 C15 C16 60.2(8)
Pd2 N3 C15 C16 -167.6(5)
C14 N3 C15 C20 -123.8(6)
Pd2 N3 C15 C20 8.4(7)
C20 C15 C16 C17 -2.0(11)
N3 C15 C16 C17 173.8(7)
C15 C16 C17 C18 -1.8(12)
C16 C17 C18 C19 3.0(13)
C17 C18 C19 C20 -0.4(11)
C18 C19 C20 C15 -3.5(10)
C18 C19 C20 N4 176.7(6)
C16 C15 C20 C19 4.7(10)
N3 C15 C20 C19 -171.4(6)
C16 C15 C20 N4 -175.5(6)
N3 C15 C20 N4 8.5(8)
C21 N4 C20 C19 -76.6(7)
Pd2 N4 C20 C19 159.1(5)
C21 N4 C20 C15 103.6(6)
Pd2 N4 C20 C15 -20.7(6)
C20 N4 C21 C22 67.1(8)
Pd2 N4 C21 C22 -170.3(5)
N4 C21 C22 C27 81.4(8)
N4 C21 C22 C23 -91.2(8)
C27 C22 C23 C24 2.6(10)
C21 C22 C23 C24 175.3(6)
C22 C23 C24 C25 -0.1(11)
C23 C24 C25 C26 -0.8(11)
C23 C24 C25 C28 178.0(7)
C24 C25 C26 C27 -0.9(10)
C28 C25 C26 C27 -179.7(6)
C23 C22 C27 C26 -4.4(10)
C21 C22 C27 C26 -177.1(6)
C25 C26 C27 C22 3.5(11)
C29 N5 C28 C25 77.2(8)
Pd3 N5 C28 C25 -52.5(8)
C26 C25 C28 N5 102.2(8)
C24 C25 C28 N5 -76.5(9)
C28 N5 C29 C34 -127.7(7)
Pd3 N5 C29 C34 6.2(7)
C28 N5 C29 C30 56.7(8)
Pd3 N5 C29 C30 -169.4(5)
C34 C29 C30 C31 -0.7(11)
N5 C29 C30 C31 175.0(7)
C29 C30 C31 C32 -0.5(12)
C30 C31 C32 C33 0.8(13)
C31 C32 C33 C34 0.1(12)
C30 C29 C34 C33 1.7(11)
N5 C29 C34 C33 -174.0(7)
C30 C29 C34 N6 -178.1(6)
N5 C29 C34 N6 6.2(9)
C32 C33 C34 C29 -1.4(12)
C32 C33 C34 N6 178.4(7)
C35 N6 C34 C29 105.9(7)
Pd3 N6 C34 C29 -15.4(7)
C35 N6 C34 C33 -73.9(8)
Pd3 N6 C34 C33 164.8(6)
C34 N6 C35 C36 75.1(8)
Pd3 N6 C35 C36 -163.5(6)
N6 C35 C36 C37 -99.7(9)
N6 C35 C36 C41 82.9(10)
C41 C36 C37 C38 -1.1(12)
C35 C36 C37 C38 -178.5(7)
C36 C37 C38 C39 1.3(13)
C37 C38 C39 C40 -0.8(12)
C37 C38 C39 C42 175.7(7)
C38 C39 C40 C41 0.3(12)
C42 C39 C40 C41 -176.4(7)
C39 C40 C41 C36 -0.1(12)
C37 C36 C41 C40 0.5(12)
C35 C36 C41 C40 178.1(7)
C40 C39 C42 N1 90.2(9)
C38 C39 C42 N1 -86.4(10)
C1 N1 C42 C39 77.8(9)
Pd1 N1 C42 C39 -49.1(8)
C84 N7 C43 C48 -106.6(8)
Pd4 N7 C43 C48 17.0(8)
C84 N7 C43 C44 72.9(9)
Pd4 N7 C43 C44 -163.6(6)
C48 C43 C44 C45 0.2(12)
N7 C43 C44 C45 -179.3(7)
C43 C44 C45 C46 1.2(13)
C44 C45 C46 C47 -0.9(15)
C45 C46 C47 C48 -0.7(15)
C44 C43 C48 C47 -1.7(13)
N7 C43 C48 C47 177.7(8)
C44 C43 C48 N8 175.4(7)
N7 C43 C48 N8 -5.1(11)
C46 C47 C48 C43 2.0(14)
C46 C47 C48 N8 -175.1(9)
C49 N8 C48 C43 118.6(8)
Pd4 N8 C48 C43 -9.6(9)
C49 N8 C48 C47 -64.3(11)
Pd4 N8 C48 C47 167.5(7)
C48 N8 C49 C50 -77.2(9)
Pd4 N8 C49 C50 47.3(8)
N8 C49 C50 C55 93.6(9)
N8 C49 C50 C51 -87.1(9)
C55 C50 C51 C52 -0.8(13)
C49 C50 C51 C52 179.9(8)
C50 C51 C52 C53 0.7(14)
C51 C52 C53 C54 -0.7(15)
C51 C52 C53 C56 177.0(9)
C52 C53 C54 C55 1.0(14)
C56 C53 C54 C55 -176.7(8)
C51 C50 C55 C54 1.1(12)
C49 C50 C55 C54 -179.6(8)
C53 C54 C55 C50 -1.2(13)
C52 C53 C56 N9 -81.8(14)
C54 C53 C56 N9 95.8(13)
C57 N9 C56 C53 -63.0(16)
Pd5 N9 C56 C53 178.6(9)
C56 N9 C57 C62 -97.4(14)
Pd5 N9 C57 C62 22.4(14)
C56 N9 C57 C58 82.8(15)
Pd5 N9 C57 C58 -157.5(9)
C62 C57 C58 C59 0(2)
N9 C57 C58 C59 179.8(12)
C57 C58 C59 C60 -2(3)
C58 C59 C60 C61 1(3)
C59 C60 C61 C62 2(3)
C60 C61 C62 C57 -4(3)
C60 C61 C62 N10 -167.5(18)
C58 C57 C62 C61 3(2)
N9 C57 C62 C61 -177.0(14)
C58 C57 C62 N10 168.4(12)
N9 C57 C62 N10 -11.4(18)
C63 N10 C62 C61 -68(2)
Pd5 N10 C62 C61 158.2(19)
C63 N10 C62 C57 128.0(14)
Pd5 N10 C62 C57 -6.1(14)
C62 N10 C63 C64 -88.3(14)
Pd5 N10 C63 C64 41.5(14)
N10 C63 C64 C65 -85.2(18)
N10 C63 C64 C69 94.3(18)
C69 C64 C65 C66 -5(3)
C63 C64 C65 C66 174.7(15)
C64 C65 C66 C67 3(2)
C65 C66 C67 C68 0(2)
C65 C66 C67 C70 -178.8(12)
C66 C67 C68 C69 -1.1(19)
C70 C67 C68 C69 178.0(11)
C67 C68 C69 C64 -1(2)
C65 C64 C69 C68 4(2)
C63 C64 C69 C68 -175.6(14)
C71 N11 C70 C67 175.6(8)
Pd6 N11 C70 C67 -64.4(9)
C68 C67 C70 N11 99.9(13)
C66 C67 C70 N11 -81.0(13)
C70 N11 C71 C76 110.2(9)
Pd6 N11 C71 C76 -18.1(8)
C70 N11 C71 C72 -65.9(9)
Pd6 N11 C71 C72 165.8(5)
C76 C71 C72 C73 3.7(11)
N11 C71 C72 C73 -179.8(7)
C71 C72 C73 C74 -1.3(12)
C72 C73 C74 C75 -1.0(14)
C73 C74 C75 C76 0.7(14)
N11 C71 C76 C75 179.6(7)
C72 C71 C76 C75 -4.2(11)
N11 C71 C76 N12 2.8(10)
C72 C71 C76 N12 179.0(6)
C74 C75 C76 C71 2.2(13)
C74 C75 C76 N12 178.7(7)
C77 N12 C76 C71 -117.3(7)
Pd6 N12 C76 C71 14.7(8)
C77 N12 C76 C75 65.9(9)
Pd6 N12 C76 C75 -162.1(6)
C76 N12 C77 C78 58.7(9)
Pd6 N12 C77 C78 -68.1(9)
N12 C77 C78 C83 93.0(9)
N12 C77 C78 C79 -87.4(9)
C83 C78 C79 C80 -0.6(12)
C77 C78 C79 C80 179.7(7)
C78 C79 C80 C81 0.9(12)
C79 C80 C81 C82 -0.2(12)
C79 C80 C81 C84 179.6(7)
C80 C81 C82 C83 -0.7(12)
C84 C81 C82 C83 179.5(7)
C79 C78 C83 C82 -0.3(11)
C77 C78 C83 C82 179.4(7)
C81 C82 C83 C78 1.0(12)
C43 N7 C84 C81 -62.0(8)
Pd4 N7 C84 C81 176.0(5)
C82 C81 C84 N7 102.9(8)
C80 C81 C84 N7 -77.0(9)
C93 N1G C85 C90 1(2)
C93 N1G C85 C86 -178.7(15)
N1G C85 C86 C87 -179.3(12)
C90 C85 C86 C87 1(2)
C85 C86 C87 C88 0(2)
C86 C87 C88 C89 -1(2)
C87 C88 C89 C90 1(2)
N1G C85 C90 C89 179.3(12)
C86 C85 C90 C89 -1(2)
N1G C85 C90 C91 0(2)
C86 C85 C90 C91 179.5(15)
C88 C89 C90 C85 0(2)
C88 C89 C90 C91 179.5(16)
C85 C90 C91 C92 1(3)
C89 C90 C91 C92 -178.9(15)
C90 C91 C92 C93 -2(3)
C91 C92 C93 O1G 179.3(19)
C91 C92 C93 N1G 3(3)
C85 N1G C93 O1G -178.9(16)
C85 N1G C93 C92 -2(3)
